data_7200646
loop_
_publ_author_name
'Liu, Hsin-Kuan'
'Tsao, Tai-Hsing'
'Zhang, Ya-Ting'
'Lin, Chia-Her'

_publ_section_title
;
 Microwave synthesis and single-crystal-to-single-crystal
 transformation of magnesium coordination polymers exhibiting selective
 gas adsorption and luminescence properties
;
_journal_issue 7
_journal_name_full CrystEngComm
_journal_page_first 1462
_journal_paper_doi 10.1039/b819559e
_journal_volume 11
_journal_year 2009
_chemical_formula_sum 'C10 H14 Mg2 O14'
_chemical_formula_weight 406.84
_chemical_name_systematic
;
?
;
_space_group_IT_number 2
_symmetry_cell_setting triclinic
_symmetry_space_group_name_Hall '-P 1'
_symmetry_space_group_name_H-M 'P -1'
_atom_sites_solution_hydrogens geom
_atom_sites_solution_primary direct
_atom_sites_solution_secondary difmap
_audit_creation_method SHELXL-97
_cell_angle_alpha 104.787(2)
_cell_angle_beta 106.197(2)
_cell_angle_gamma 97.590(2)
_cell_formula_units_Z 1
_cell_length_a 5.9502(2)
_cell_length_b 7.4323(2)
_cell_length_c 8.9898(3)
_cell_measurement_reflns_used 5276
_cell_measurement_temperature 295(2)
_cell_measurement_theta_max 33.57
_cell_measurement_theta_min 2.91
_cell_volume 360.18(2)
_computing_cell_refinement 'Bruker SAINT (Bruker, 2007)'
_computing_data_collection 'Bruker APEX2 (Bruker, 2007)'
_computing_data_reduction 'Bruker SAINT'
_computing_molecular_graphics 'Bruker SHELXTL (Bruker, 2007)'
_computing_publication_material 'Bruker SHELXTL'
_computing_structure_refinement 'SHELXL-97 (Sheldrick, 2008)'
_computing_structure_solution 'SHELXS-97 (Sheldrick, 2008)'
_diffrn_ambient_temperature 295(2)
_diffrn_measured_fraction_theta_full 0.996
_diffrn_measured_fraction_theta_max 0.885
_diffrn_measurement_device_type 'Bruker APEX-II CCD'
_diffrn_measurement_method '\f and \w scans'
_diffrn_radiation_monochromator graphite
_diffrn_radiation_source 'fine-focus sealed tube'
_diffrn_radiation_type MoK\a
_diffrn_radiation_wavelength 0.71073
_diffrn_reflns_av_R_equivalents 0.0596
_diffrn_reflns_av_sigmaI/netI 0.0362
_diffrn_reflns_limit_h_max 8
_diffrn_reflns_limit_h_min -9
_diffrn_reflns_limit_k_max 8
_diffrn_reflns_limit_k_min -11
_diffrn_reflns_limit_l_max 13
_diffrn_reflns_limit_l_min -13
_diffrn_reflns_number 8916
_diffrn_reflns_theta_full 28.28
_diffrn_reflns_theta_max 34.05
_diffrn_reflns_theta_min 2.48
_exptl_absorpt_coefficient_mu 0.252
_exptl_absorpt_correction_T_max 0.9875
_exptl_absorpt_correction_T_min 0.9513
_exptl_absorpt_correction_type multi-scan
_exptl_absorpt_process_details 'SADABS (Bruker, 2007)'
_exptl_crystal_colour colourless
_exptl_crystal_density_diffrn 1.876
_exptl_crystal_density_method 'not measured'
_exptl_crystal_description lamellar
_exptl_crystal_F_000 210
_exptl_crystal_size_max 0.20
_exptl_crystal_size_mid 0.20
_exptl_crystal_size_min 0.05
_refine_diff_density_max 0.478
_refine_diff_density_min -0.286
_refine_diff_density_rms 0.072
_refine_ls_extinction_method none
_refine_ls_goodness_of_fit_ref 1.006
_refine_ls_hydrogen_treatment constr
_refine_ls_matrix_type full
_refine_ls_number_parameters 118
_refine_ls_number_reflns 2605
_refine_ls_number_restraints 0
_refine_ls_restrained_S_all 1.006
_refine_ls_R_factor_all 0.0394
_refine_ls_R_factor_gt 0.0332
_refine_ls_shift/su_max 0.000
_refine_ls_shift/su_mean 0.000
_refine_ls_structure_factor_coef Fsqd
_refine_ls_weighting_details 'calc w=1/[\s^2^(Fo^2^)+(0.0589P)^2^+0.0837P] where P=(Fo^2^+2Fc^2^)/3'
_refine_ls_weighting_scheme calc
_refine_ls_wR_factor_gt 0.1034
_refine_ls_wR_factor_ref 0.1068
_reflns_number_gt 2166
_reflns_number_total 2605
_reflns_threshold_expression >2sigma(I)
_cod_data_source_file b819559e.txt
_cod_data_source_block mg_0m
_cod_depositor_comments
;
The following automatic conversions were performed:
'_symmetry_cell_setting' value 'Triclinic' changed to 'triclinic'
according to '/home/saulius/struct/CIF-dictionaries/cif_core.dic'
dictionary named 'cif_core.dic' version 2.4.1 from 2010-06-29.

Automatic conversion script
Id: cif_fix_enum 1527 2010-12-29 10:47:43Z saulius 
;
_cod_original_sg_symbol_H-M P-1
_cod_database_code 7200646

loop_
_symmetry_equiv_pos_as_xyz
'x, y, z'
'-x, -y, -z'

loop_
_atom_site_label
_atom_site_type_symbol
_atom_site_fract_x
_atom_site_fract_y
_atom_site_fract_z
_atom_site_U_iso_or_equiv
_atom_site_adp_type
_atom_site_occupancy
_atom_site_symmetry_multiplicity
_atom_site_calc_flag
_atom_site_refinement_flags
_atom_site_disorder_assembly
_atom_site_disorder_group
Mg1 Mg 0.00164(6) 0.82152(5) 0.68231(4) 0.01471(11) Uani 1 1 d . . .
O1 O 0.17833(16) 1.06161(11) 0.66686(10) 0.02314(19) Uani 1 1 d . . .
O2 O -0.20846(14) 0.69992(11) 0.43908(9) 0.01714(16) Uani 1 1 d . . .
O3 O -0.15554(16) 0.60648(12) 0.74143(11) 0.0244(2) Uani 1 1 d . . .
O4 O -0.27353(16) 0.29221(12) 0.67144(10) 0.02101(18) Uani 1 1 d . . .
O1W O 0.23685(19) 0.90656(18) 0.93087(12) 0.0402(3) Uani 1 1 d . . .
H1 H 0.2121 0.9323 1.0242 0.060 Uiso 1 1 d R . .
H2 H 0.3535 0.9957 0.9546 0.060 Uiso 1 1 d R . .
O2W O 0.27087(14) 0.69558(11) 0.62186(10) 0.01880(17) Uani 1 1 d . . .
H3 H 0.2580 0.6959 0.5287 0.028 Uiso 1 1 d R . .
H4 H 0.2686 0.5803 0.6147 0.028 Uiso 1 1 d R . .
O3W O -0.26321(15) 0.96171(12) 0.74018(10) 0.02205(18) Uani 1 1 d . . .
H5 H -0.2915 1.0626 0.7150 0.033 Uiso 1 1 d R . .
H6 H -0.3901 0.8870 0.7059 0.033 Uiso 1 1 d R . .
C1 C -0.24591(18) 0.76869(14) 0.32247(12) 0.01323(19) Uani 1 1 d . . .
C2 C -0.61728(18) 0.36829(14) 0.84523(12) 0.01298(18) Uani 1 1 d . . .
C3 C -0.27725(18) 0.61337(15) 1.03321(12) 0.01455(19) Uani 1 1 d . . .
H3A H -0.1280 0.6903 1.0552 0.017 Uiso 1 1 calc R . .
C4 C -0.39072(18) 0.48214(14) 0.87929(12) 0.01286(18) Uani 1 1 d . . .
C5 C -0.26434(18) 0.45875(15) 0.75387(12) 0.01386(19) Uani 1 1 d . . .

loop_
_atom_site_aniso_label
_atom_site_aniso_U_11
_atom_site_aniso_U_22
_atom_site_aniso_U_33
_atom_site_aniso_U_23
_atom_site_aniso_U_13
_atom_site_aniso_U_12
Mg1 0.01740(19) 0.01296(19) 0.01337(18) 0.00389(14) 0.00571(14) 0.00078(14)
O1 0.0306(4) 0.0134(4) 0.0199(4) 0.0043(3) 0.0045(3) -0.0041(3)
O2 0.0214(4) 0.0161(4) 0.0117(3) 0.0045(3) 0.0032(3) 0.0010(3)
O3 0.0321(5) 0.0197(4) 0.0263(4) 0.0103(3) 0.0167(4) 0.0004(3)
O4 0.0293(4) 0.0169(4) 0.0209(4) 0.0050(3) 0.0146(3) 0.0064(3)
O1W 0.0341(5) 0.0578(7) 0.0171(4) 0.0042(4) 0.0060(4) -0.0088(5)
O2W 0.0234(4) 0.0175(4) 0.0172(4) 0.0056(3) 0.0084(3) 0.0059(3)
O3W 0.0224(4) 0.0195(4) 0.0255(4) 0.0073(3) 0.0089(3) 0.0055(3)
C1 0.0129(4) 0.0133(4) 0.0124(4) 0.0025(3) 0.0045(3) 0.0008(3)
C2 0.0149(4) 0.0123(4) 0.0107(4) 0.0030(3) 0.0038(3) 0.0009(3)
C3 0.0136(4) 0.0151(5) 0.0129(4) 0.0027(3) 0.0046(3) -0.0014(3)
C4 0.0144(4) 0.0130(4) 0.0113(4) 0.0037(3) 0.0053(3) 0.0016(3)
C5 0.0144(4) 0.0160(5) 0.0120(4) 0.0055(3) 0.0047(3) 0.0030(4)

loop_
_atom_type_symbol
_atom_type_description
_atom_type_scat_dispersion_real
_atom_type_scat_dispersion_imag
_atom_type_scat_source
C C 0.0033 0.0016 'International Tables Vol C Tables 4.2.6.8 and 6.1.1.4'
H H 0.0000 0.0000 'International Tables Vol C Tables 4.2.6.8 and 6.1.1.4'
Mg Mg 0.0486 0.0363 'International Tables Vol C Tables 4.2.6.8 and 6.1.1.4'
O O 0.0106 0.0060 'International Tables Vol C Tables 4.2.6.8 and 6.1.1.4'

loop_
_geom_angle_atom_site_label_1
_geom_angle_atom_site_label_2
_geom_angle_atom_site_label_3
_geom_angle
_geom_angle_site_symmetry_1
_geom_angle_site_symmetry_3
_geom_angle_publ_flag
O1 Mg1 O3 169.54(4) . . ?
O1 Mg1 O2 98.92(4) . . ?
O3 Mg1 O2 91.08(4) . . ?
O1 Mg1 O2W 86.20(4) . . ?
O3 Mg1 O2W 97.44(4) . . ?
O2 Mg1 O2W 87.26(3) . . ?
O1 Mg1 O3W 90.77(4) . . ?
O3 Mg1 O3W 85.65(4) . . ?
O2 Mg1 O3W 92.66(4) . . ?
O2W Mg1 O3W 176.91(4) . . ?
O1 Mg1 O1W 86.36(4) . . ?
O3 Mg1 O1W 84.12(4) . . ?
O2 Mg1 O1W 171.19(4) . . ?
O2W Mg1 O1W 86.05(4) . . ?
O3W Mg1 O1W 94.34(4) . . ?
C1 O1 Mg1 162.65(9) 2_576 . ?
C1 O2 Mg1 130.75(7) . . ?
C5 O3 Mg1 170.63(8) . . ?
Mg1 O1W H1 133.3 . . ?
Mg1 O1W H2 115.1 . . ?
H1 O1W H2 98.5 . . ?
Mg1 O2W H3 106.4 . . ?
Mg1 O2W H4 120.4 . . ?
H3 O2W H4 102.0 . . ?
Mg1 O3W H5 123.2 . . ?
Mg1 O3W H6 109.6 . . ?
H5 O3W H6 106.1 . . ?
O1 C1 O2 125.72(10) 2_576 . ?
O1 C1 C2 117.43(9) 2_576 2_466 ?
O2 C1 C2 116.85(9) . 2_466 ?
C3 C2 C4 119.31(9) 2_467 . ?
C3 C2 C1 119.15(9) 2_467 2_466 ?
C4 C2 C1 121.50(9) . 2_466 ?
C2 C3 C4 121.30(9) 2_467 . ?
C2 C3 H3A 119.3 2_467 . ?
C4 C3 H3A 119.3 . . ?
C3 C4 C2 119.38(9) . . ?
C3 C4 C5 119.67(9) . . ?
C2 C4 C5 120.90(9) . . ?
O3 C5 O4 124.84(10) . . ?
O3 C5 C4 117.44(9) . . ?
O4 C5 C4 117.71(9) . . ?

loop_
_geom_bond_atom_site_label_1
_geom_bond_atom_site_label_2
_geom_bond_distance
_geom_bond_site_symmetry_2
_geom_bond_publ_flag
Mg1 O1 2.0053(9) . ?
Mg1 O3 2.0069(9) . ?
Mg1 O2 2.0805(8) . ?
Mg1 O2W 2.0880(9) . ?
Mg1 O3W 2.1105(9) . ?
Mg1 O1W 2.1569(10) . ?
O1 C1 1.2427(13) 2_576 ?
O2 C1 1.2582(12) . ?
O3 C5 1.2460(13) . ?
O4 C5 1.2552(13) . ?
O1W H1 0.8699 . ?
O1W H2 0.8307 . ?
O2W H3 0.8205 . ?
O2W H4 0.8404 . ?
O3W H5 0.8604 . ?
O3W H6 0.8037 . ?
C1 O1 1.2427(13) 2_576 ?
C1 C2 1.5116(14) 2_466 ?
C2 C3 1.3913(14) 2_467 ?
C2 C4 1.4012(14) . ?
C2 C1 1.5116(14) 2_466 ?
C3 C2 1.3913(14) 2_467 ?
C3 C4 1.3920(14) . ?
C3 H3A 0.9300 . ?
C4 C5 1.5081(14) . ?
